data_7011809
loop_
_publ_author_name
'Mao, Jiang-Gao'
'Wang, Zhike'
'Clearfield, Abraham'

_publ_section_title
;
 The role of deprotonation of the ligand on the structures of metal
 phosphonates: synthesis, characterization and crystal structures of
 two new metal diphosphonates with a 1D double chain and a 2D layer
 structure
;
_journal_issue 23
_journal_name_full 'Journal of the Chemical Society, Dalton Transactions'
_journal_page_first 4457
_journal_paper_doi 10.1039/b204270n
_journal_year 2002
_chemical_formula_sum 'C3 H11 N O7 P2 Zn'
_chemical_formula_weight 300.44
_space_group_IT_number 2
_symmetry_cell_setting triclinic
_symmetry_Int_Tables_number 2
_symmetry_space_group_name_Hall '-P 1'
_symmetry_space_group_name_H-M 'P -1'
_atom_sites_solution_hydrogens geom
_atom_sites_solution_primary direct
_atom_sites_solution_secondary difmap
_audit_creation_method SHELXL-97
_cell_angle_alpha 89.175(3)
_cell_angle_beta 64.549(3)
_cell_angle_gamma 81.432(3)
_cell_formula_units_Z 2
_cell_length_a 7.6001(14)
_cell_length_b 7.9401(15)
_cell_length_c 8.5505(16)
_cell_measurement_temperature 110(2)
_cell_volume 460.00(15)
_computing_structure_refinement 'SHELXL-97 (Sheldrick, 1997)'
_computing_structure_solution 'SHELXS-97 (Sheldrick, 1990)'
_diffrn_ambient_temperature 110(2)
_diffrn_measured_fraction_theta_full 0.921
_diffrn_measured_fraction_theta_max 0.921
_diffrn_measurement_device_type 'Bruker Smart CCD'
_diffrn_measurement_method 'narrow frame method, hemisphere'
_diffrn_radiation_monochromator graphite
_diffrn_radiation_source 'fine-focus sealed tube'
_diffrn_radiation_type MoK\a
_diffrn_radiation_wavelength 0.71073
_diffrn_reflns_av_R_equivalents 0.0246
_diffrn_reflns_av_sigmaI/netI 0.0319
_diffrn_reflns_limit_h_max 9
_diffrn_reflns_limit_h_min -9
_diffrn_reflns_limit_k_max 4
_diffrn_reflns_limit_k_min -10
_diffrn_reflns_limit_l_max 11
_diffrn_reflns_limit_l_min -10
_diffrn_reflns_number 2773
_diffrn_reflns_theta_full 28.00
_diffrn_reflns_theta_max 28.00
_diffrn_reflns_theta_min 2.60
_diffrn_standards_decay_% <1.0%
_exptl_absorpt_coefficient_mu 3.030
_exptl_absorpt_correction_T_max 1.0
_exptl_absorpt_correction_T_min 0.75
_exptl_absorpt_correction_type SADABS
_exptl_crystal_colour colorless
_exptl_crystal_density_diffrn 2.169
_exptl_crystal_density_method 'not measured'
_exptl_crystal_description prism
_exptl_crystal_F_000 304
_exptl_crystal_size_max 0.30
_exptl_crystal_size_mid 0.10
_exptl_crystal_size_min 0.08
_refine_diff_density_max 1.028
_refine_diff_density_min -1.593
_refine_diff_density_rms 0.180
_refine_ls_extinction_method none
_refine_ls_goodness_of_fit_ref 1.050
_refine_ls_hydrogen_treatment mixed
_refine_ls_matrix_type full
_refine_ls_number_parameters 127
_refine_ls_number_reflns 2041
_refine_ls_number_restraints 0
_refine_ls_restrained_S_all 1.050
_refine_ls_R_factor_all 0.0462
_refine_ls_R_factor_gt 0.0411
_refine_ls_shift/su_max 0.001
_refine_ls_shift/su_mean 0.000
_refine_ls_structure_factor_coef Fsqd
_refine_ls_weighting_details 'calc w=1/[\s^2^(Fo^2^)+(0.0883P)^2^+0.0000P] where P=(Fo^2^+2Fc^2^)/3'
_refine_ls_weighting_scheme calc
_refine_ls_wR_factor_gt 0.1119
_refine_ls_wR_factor_ref 0.1158
_reflns_number_gt 1804
_reflns_number_total 2041
_reflns_threshold_expression >2sigma(I)
_cod_data_source_file b204270n.txt
_cod_data_source_block maoc3
_cod_original_sg_symbol_H-M P-1
_cod_database_code 7011809

loop_
_symmetry_equiv_pos_as_xyz
'x, y, z'
'-x, -y, -z'

loop_
_atom_site_label
_atom_site_type_symbol
_atom_site_fract_x
_atom_site_fract_y
_atom_site_fract_z
_atom_site_U_iso_or_equiv
_atom_site_adp_type
_atom_site_occupancy
_atom_site_symmetry_multiplicity
_atom_site_calc_flag
_atom_site_refinement_flags
_atom_site_disorder_assembly
_atom_site_disorder_group
Zn1 Zn 0.58104(5) -0.23037(4) 0.36493(4) 0.00923(16) Uani 1 1 d . . .
P1 P 0.48815(12) 0.13963(10) 0.25118(10) 0.0087(2) Uani 1 1 d . . .
P2 P 0.03215(11) 0.60937(10) 0.22099(10) 0.0083(2) Uani 1 1 d . . .
N1 N 0.1035(4) 0.2573(3) 0.2815(3) 0.0084(5) Uani 1 1 d . . .
H11A H 0.0895 0.2915 0.3879 0.010 Uiso 1 1 calc R . .
C1 C -0.0159(5) 0.3907(4) 0.2248(4) 0.0100(6) Uani 1 1 d . . .
H1A H -0.1543 0.3907 0.3009 0.012 Uiso 1 1 calc R . .
H1B H 0.0048 0.3561 0.1091 0.012 Uiso 1 1 calc R . .
C2 C 0.3209(4) 0.2298(4) 0.1587(4) 0.0108(6) Uani 1 1 d . . .
H2A H 0.3565 0.3385 0.1130 0.013 Uiso 1 1 calc R . .
H2B H 0.3417 0.1547 0.0617 0.013 Uiso 1 1 calc R . .
C3 C 0.0229(5) 0.0930(4) 0.2976(4) 0.0127(6) Uani 1 1 d . . .
H3A H -0.1150 0.1116 0.3758 0.019 Uiso 1 1 calc R . .
H3B H 0.0922 0.0091 0.3416 0.019 Uiso 1 1 calc R . .
H3C H 0.0400 0.0533 0.1857 0.019 Uiso 1 1 calc R . .
O1W O 0.4354(4) -0.4008(3) 0.3308(3) 0.0169(5) Uani 1 1 d . . .
H1WA H 0.4925 -0.5127 0.3455 0.025 Uiso 1 1 d R . .
H1WB H 0.2998 -0.3771 0.4146 0.025 Uiso 1 1 d R . .
O1 O 0.6900(3) 0.1240(3) 0.1000(3) 0.0133(5) Uani 1 1 d . . .
O2 O 0.4557(3) 0.2700(3) 0.3961(3) 0.0128(5) Uani 1 1 d . . .
O3 O 0.4328(3) -0.0299(3) 0.3275(3) 0.0120(5) Uani 1 1 d . . .
O4 O 0.0660(3) 0.6501(3) 0.3772(3) 0.0115(5) Uani 1 1 d . . .
O5 O -0.1445(3) 0.7177(3) 0.2099(3) 0.0124(5) Uani 1 1 d . . .
O6 O 0.2187(3) 0.6121(3) 0.0498(3) 0.0117(5) Uani 1 1 d . . .
H6A H 0.2245 0.7104 0.0195 0.018 Uiso 1 1 calc R . .

loop_
_atom_site_aniso_label
_atom_site_aniso_U_11
_atom_site_aniso_U_22
_atom_site_aniso_U_33
_atom_site_aniso_U_23
_atom_site_aniso_U_13
_atom_site_aniso_U_12
Zn1 0.0084(2) 0.0096(2) 0.0091(2) 0.00142(15) -0.00329(16) -0.00126(15)
P1 0.0078(4) 0.0094(4) 0.0076(4) 0.0014(3) -0.0022(3) -0.0011(3)
P2 0.0074(4) 0.0097(4) 0.0067(4) 0.0014(3) -0.0022(3) -0.0007(3)
N1 0.0084(12) 0.0086(13) 0.0081(12) 0.0011(10) -0.0035(10) -0.0012(10)
C1 0.0101(14) 0.0119(15) 0.0098(14) 0.0023(12) -0.0064(12) -0.0008(12)
C2 0.0078(14) 0.0143(16) 0.0068(13) 0.0019(12) -0.0001(12) -0.0012(12)
C3 0.0122(15) 0.0091(15) 0.0163(16) 0.0027(12) -0.0051(13) -0.0039(12)
O1W 0.0177(12) 0.0111(12) 0.0275(13) 0.0006(10) -0.0151(11) -0.0017(10)
O1 0.0094(11) 0.0136(12) 0.0128(11) 0.0037(9) -0.0014(9) -0.0009(9)
O2 0.0177(11) 0.0121(12) 0.0098(11) 0.0018(9) -0.0068(9) -0.0038(9)
O3 0.0106(10) 0.0099(11) 0.0159(11) 0.0039(9) -0.0058(9) -0.0024(9)
O4 0.0127(11) 0.0146(12) 0.0080(10) 0.0007(9) -0.0051(9) -0.0029(9)
O5 0.0108(10) 0.0128(12) 0.0123(11) 0.0024(9) -0.0047(9) 0.0006(9)
O6 0.0112(11) 0.0116(11) 0.0089(11) 0.0037(9) -0.0009(9) -0.0026(9)

loop_
_atom_type_symbol
_atom_type_description
_atom_type_scat_dispersion_real
_atom_type_scat_dispersion_imag
_atom_type_scat_source
C C 0.0033 0.0016 'International Tables Vol C Tables 4.2.6.8 and 6.1.1.4'
H H 0.0000 0.0000 'International Tables Vol C Tables 4.2.6.8 and 6.1.1.4'
N N 0.0061 0.0033 'International Tables Vol C Tables 4.2.6.8 and 6.1.1.4'
O O 0.0106 0.0060 'International Tables Vol C Tables 4.2.6.8 and 6.1.1.4'
P P 0.1023 0.0942 'International Tables Vol C Tables 4.2.6.8 and 6.1.1.4'
Zn Zn 0.2839 1.4301 'International Tables Vol C Tables 4.2.6.8 and 6.1.1.4'

loop_
_geom_angle_atom_site_label_1
_geom_angle_atom_site_label_2
_geom_angle_atom_site_label_3
_geom_angle
_geom_angle_site_symmetry_1
_geom_angle_site_symmetry_3
_geom_angle_publ_flag
O5 Zn1 O3 117.52(10) 1_645 . ?
O5 Zn1 O2 109.51(10) 1_645 2_656 ?
O3 Zn1 O2 117.78(10) . 2_656 ?
O5 Zn1 O1W 110.52(10) 1_645 . ?
O3 Zn1 O1W 98.48(10) . . ?
O2 Zn1 O1W 100.84(10) 2_656 . ?
O1 P1 O3 113.95(13) . . ?
O1 P1 O2 113.72(13) . . ?
O3 P1 O2 110.04(13) . . ?
O1 P1 C2 103.76(14) . . ?
O3 P1 C2 109.46(14) . . ?
O2 P1 C2 105.30(14) . . ?
O4 P2 O5 115.49(13) . . ?
O4 P2 O6 111.88(13) . . ?
O5 P2 O6 109.94(13) . . ?
O4 P2 C1 109.82(14) . . ?
O5 P2 C1 104.76(14) . . ?
O6 P2 C1 104.11(14) . . ?
C3 N1 C1 108.8(2) . . ?
C3 N1 C2 110.1(2) . . ?
C1 N1 C2 112.8(2) . . ?
N1 C1 P2 117.6(2) . . ?
N1 C2 P1 115.9(2) . . ?
P1 O2 Zn1 128.99(14) . 2_656 ?
P1 O3 Zn1 132.94(14) . . ?
P2 O5 Zn1 133.85(15) . 1_465 ?

loop_
_geom_bond_atom_site_label_1
_geom_bond_atom_site_label_2
_geom_bond_distance
_geom_bond_site_symmetry_2
_geom_bond_publ_flag
Zn1 O5 1.913(2) 1_645 ?
Zn1 O3 1.915(2) . ?
Zn1 O2 1.967(2) 2_656 ?
Zn1 O1W 1.969(2) . ?
P1 O1 1.511(2) . ?
P1 O3 1.524(2) . ?
P1 O2 1.538(2) . ?
P1 C2 1.825(3) . ?
P2 O4 1.512(2) . ?
P2 O5 1.521(2) . ?
P2 O6 1.542(2) . ?
P2 C1 1.824(3) . ?
N1 C3 1.502(4) . ?
N1 C1 1.503(4) . ?
N1 C2 1.513(4) . ?
O2 Zn1 1.967(2) 2_656 ?
O5 Zn1 1.913(2) 1_465 ?
